data_4349303
loop_
_publ_author_name
'Zhang, Jun'
'Kosaka, Wataru'
'Fukunaga, Hiroki'
'Kitagawa, Susumu'
'Takata, Masaki'
'Miyasaka, Hitoshi'

_publ_section_title
;
 Regulation of NO Uptake in Flexible Ru Dimer Chain Compounds with Highly
 Electron Donating Dopants.
;
_journal_issue 22
_journal_name_full 'Inorganic chemistry'
_journal_page_first 12085
_journal_page_last 12092
_journal_paper_doi 10.1021/acs.inorgchem.6b02349
_journal_volume 55
_journal_year 2016
_chemical_formula_moiety 'C45.6 H38.4 Cl4 N2 O12 Ru2'
_chemical_formula_sum 'C45.6 H38.4 Cl4 N2 O12 Ru2'
_chemical_formula_weight 1150.36
_space_group_crystal_system triclinic
_space_group_IT_number 2
_space_group_name_Hall '-P 1'
_space_group_name_H-M_alt 'P -1'
_atom_sites_solution_hydrogens geom
_atom_sites_solution_primary direct
_atom_sites_solution_secondary difmap
_cell_angle_alpha 87.15(6)
_cell_angle_beta 83.79(5)
_cell_angle_gamma 80.62(5)
_cell_formula_units_Z 1
_cell_length_a 9.957(16)
_cell_length_b 10.656(16)
_cell_length_c 12.61(2)
_cell_measurement_reflns_used 3805
_cell_measurement_temperature 112
_cell_measurement_theta_max 30.42
_cell_measurement_theta_min 1.63
_cell_volume 1312(4)
_computing_cell_refinement CrystalClear
_computing_data_collection 'CrystalClear (Rigaku Inc., 2008)'
_computing_data_reduction CrystalClear
_computing_molecular_graphics 'CrystalStructure 4.1'
_computing_publication_material 'CrystalStructure 4.1 (Rigaku, 2014)'
_computing_structure_refinement 'SHELXL2013 (Sheldrick, 2008)'
_computing_structure_solution 'SIR2011 (Burla, et al., 2012)'
_diffrn_ambient_temperature 112
_diffrn_detector_area_resol_mean 7.111
_diffrn_measured_fraction_theta_full 0.951
_diffrn_measured_fraction_theta_max 0.976
_diffrn_measurement_device_type 'Rigaku Saturn724'
_diffrn_measurement_method \w
_diffrn_radiation_type 'Mo K\a'
_diffrn_radiation_wavelength 0.71075
_diffrn_reflns_av_R_equivalents 0.1060
_diffrn_reflns_Laue_measured_fraction_full 0.951
_diffrn_reflns_Laue_measured_fraction_max 0.976
_diffrn_reflns_limit_h_max 11
_diffrn_reflns_limit_h_min -11
_diffrn_reflns_limit_k_max 12
_diffrn_reflns_limit_k_min -12
_diffrn_reflns_limit_l_max 14
_diffrn_reflns_limit_l_min -14
_diffrn_reflns_number 8298
_diffrn_reflns_point_group_measured_fraction_full 0.951
_diffrn_reflns_point_group_measured_fraction_max 0.976
_diffrn_reflns_theta_full 25.242
_diffrn_reflns_theta_max 24.999
_diffrn_reflns_theta_min 1.625
_diffrn_standards_number 0
_exptl_absorpt_coefficient_mu 0.836
_exptl_absorpt_correction_T_max 0.980
_exptl_absorpt_correction_T_min 0.476
_exptl_absorpt_correction_type multi-scan
_exptl_absorpt_process_details 'REQAB (Rigaku, 1998)'
_exptl_crystal_colour brown
_exptl_crystal_density_diffrn 1.456
_exptl_crystal_density_method 'not measured'
_exptl_crystal_description block
_exptl_crystal_F_000 578.00
_exptl_crystal_size_max 0.296
_exptl_crystal_size_mid 0.033
_exptl_crystal_size_min 0.024
_refine_diff_density_max 2.00
_refine_diff_density_min -1.62
_refine_ls_extinction_method none
_refine_ls_goodness_of_fit_ref 1.173
_refine_ls_hydrogen_treatment constr
_refine_ls_number_parameters 316
_refine_ls_number_reflns 4502
_refine_ls_number_restraints 15
_refine_ls_R_factor_all 0.1855
_refine_ls_R_factor_gt 0.1419
_refine_ls_shift/su_max 0.000
_refine_ls_structure_factor_coef Fsqd
_refine_ls_weighting_details 'w = 1/[\s^2^(Fo^2^)+(0.2000P)^2^+0.0000P] where P=(Fo^2^+2Fc^2^)/3'
_refine_ls_weighting_scheme calc
_refine_ls_wR_factor_gt 0.3422
_refine_ls_wR_factor_ref 0.3952
_reflns_number_gt 2775
_reflns_number_total 4502
_reflns_threshold_expression F^2^>2.0\s(F^2^)
_cod_data_source_file ic6b02349_si_002.cif
_cod_data_source_block Ru-anis-phz_81'
_cod_database_code 4349303
_shelxl_res_file
;
TITL 141028 Ru_4Cl2OMe20_phz
CELL  0.71075 9.95730 10.65650 12.61360 87.15110 83.78680 80.62400
ZERR  1 0.01570 0.01590 0.02040 0.06220 0.04780 0.04550
LATT 1
SFAC C H N O RU CL
UNIT 45.600000 38.400000 2 12 2 4
SHEL 99999.000000 0.840885
L.S. 30
FMAP 2
PLAN -25
WPDB -2
HTAB
BOND $H
CONF
LIST 4
TEMP -160.8
ACTA
SIZE 0.296 0.024 0.033
DELU 0.0100 0.0100 Cl3 C23 Cl4
SIMU 0.0050 0.0100 Cl3 C23 Cl4
WGHT    0.200000
FVAR       1.62531
RU1   5    0.884388    0.488400    0.020486    11.00000    0.03929    0.04438 =
         0.08527   -0.00868   -0.00626   -0.00713
CL1   6    1.100289    0.677071    0.649599    10.20000    0.09535    0.06817 =
         0.07251   -0.02240    0.01253   -0.01751
CL2   6    0.723095    1.114120   -0.440669    10.20000    0.09966    0.17814 =
         0.12620    0.01670    0.00018   -0.01482
CL3   6    0.678391    1.132620    0.368986    10.80000    0.09963    0.15873 =
         0.09139   -0.01439    0.00123    0.00616
CL4   6    0.524173    1.387867    0.307141    10.80000    0.10601    0.14793 =
         0.10030    0.02305    0.02911   -0.00073
O1    4    0.887418    0.559661    0.173567    11.00000    0.02941    0.05647 =
         0.08053   -0.00833    0.00251   -0.00449
O2    4    0.771595    0.696379    0.347238    11.00000    0.07983    0.08917 =
         0.07937   -0.02587    0.01755   -0.01230
O3    4    1.115889    0.584002    0.133334    11.00000    0.05546    0.04917 =
         0.07030   -0.00705    0.00193   -0.01894
O4    4    0.824061    0.669986   -0.054137    11.00000    0.03162    0.04407 =
         0.08390   -0.00356   -0.00754    0.00172
O5    4    1.064291    0.952432   -0.137595    11.00000    0.05798    0.04686 =
         0.08610   -0.01137   -0.00174   -0.00807
O6    4    1.054289    0.692971   -0.095296    11.00000    0.03298    0.05413 =
         0.08829   -0.01918   -0.00482   -0.01499
N1    3    0.637681    0.477704    0.041708    11.00000    0.01212    0.03856 =
         0.06023   -0.01919    0.01385   -0.01037
C1    1    1.004014    0.585988    0.199411    11.00000    0.06320    0.03032 =
         0.07022   -0.00395    0.00058   -0.01355
C2    1    1.014049    0.624520    0.316122    11.00000    0.06230    0.08277 =
         0.06185   -0.01825    0.00535   -0.00605
C3    1    0.896797    0.671539    0.389381    11.00000    0.09616    0.06422 =
         0.07562   -0.00045   -0.00694   -0.03619
C4    1    0.644284    0.743076    0.419200    11.00000    0.08552    0.16758 =
         0.14996   -0.08257    0.06990   -0.03266
AFIX  33
H4A   2    0.564967    0.756089    0.377911    11.00000   -1.20000
H4B   2    0.631402    0.679814    0.476933    11.00000   -1.20000
H4C   2    0.653654    0.823708    0.449575    11.00000   -1.20000
AFIX   0
C5    1    0.920619    0.696785    0.492537    11.00000    0.14394    0.08185 =
         0.07506   -0.01183    0.03669   -0.04101
AFIX  43
H5    2    0.844514    0.731751    0.539926    11.00000   -1.20000
AFIX   0
C6    1    1.047777    0.674200    0.530191    11.00000    0.18571    0.11292 =
         0.08669   -0.01025   -0.00797   -0.06997
C7    1    1.167921    0.631586    0.458218    11.00000    0.12696    0.09968 =
         0.08492   -0.00606   -0.02749   -0.03289
AFIX  43
H7    2    1.257389    0.622652    0.480169    11.00000   -1.20000
AFIX   0
C8    1    1.145404    0.603212    0.351225    11.00000    0.08105    0.07063 =
         0.09442   -0.00062   -0.02805   -0.02221
AFIX  43
H8    2    1.221443    0.569246    0.303344    11.00000   -1.20000
AFIX   0
C9    1    0.923851    0.725918   -0.101539    11.00000    0.03943    0.04200 =
         0.07581   -0.01444    0.00599   -0.00608
C10   1    0.875796    0.842226   -0.174741    11.00000    0.04862    0.05253 =
         0.07428   -0.02765    0.01064   -0.00613
C11   1    0.753993    0.843163   -0.227699    11.00000    0.04843    0.06845 =
         0.06703   -0.02651   -0.00319   -0.01063
AFIX  43
H11   2    0.700079    0.777616   -0.211359    11.00000   -1.20000
AFIX   0
C12   1    0.713333    0.942521   -0.305109    11.00000    0.07863    0.08237 =
         0.06681   -0.02079   -0.01318    0.01242
AFIX  43
H12   2    0.633808    0.940486   -0.339951    11.00000   -1.20000
AFIX   0
C13   1    0.791930    1.045900   -0.330846    11.00000    0.08600    0.07575 =
         0.07477   -0.00637   -0.02033   -0.01414
C14   1    0.906214    1.044777   -0.276871    11.00000    0.08585    0.06731 =
         0.10001    0.00258    0.00746   -0.02939
AFIX  43
H14   2    0.959027    1.111070   -0.293652    11.00000   -1.20000
AFIX   0
C15   1    0.951659    0.947583   -0.194987    11.00000    0.04414    0.05669 =
         0.06186   -0.00060    0.00107   -0.00129
C16   1    1.121652    1.071109   -0.140588    11.00000    0.05455    0.05219 =
         0.15147   -0.01502   -0.00626   -0.00589
AFIX  33
H16A  2    1.198899    1.059833   -0.097178    11.00000   -1.20000
H16B  2    1.153238    1.093058   -0.214445    11.00000   -1.20000
H16C  2    1.051129    1.139698   -0.112141    11.00000   -1.20000
AFIX   0
C17   1    0.544460    0.592351    0.055493    11.00000    0.02696    0.04419 =
         0.08863   -0.01605    0.00336   -0.01271
C18   1    0.412032    0.615889    0.008102    11.00000    0.05018    0.03893 =
         0.08758   -0.02206    0.01152   -0.01532
C19   1    0.324586    0.742863    0.020893    11.00000    0.04734    0.03406 =
         0.10378   -0.01877   -0.01499   -0.00725
AFIX  43
H19   2    0.238072    0.759377   -0.006597    11.00000   -1.20000
AFIX   0
C20   1    0.369464    0.834740    0.072111    11.00000    0.05680    0.04050 =
         0.09666   -0.00648   -0.02037   -0.01232
AFIX  43
H20   2    0.314032    0.916080    0.077531    11.00000   -1.20000
AFIX   0
C21   1    0.501895    0.813495    0.120180    11.00000    0.03310    0.06181 =
         0.11070   -0.02240   -0.00706   -0.01139
AFIX  43
H21   2    0.527961    0.879680    0.157277    11.00000   -1.20000
AFIX   0
C22   1    0.587572    0.696407    0.110692    11.00000    0.04053    0.07286 =
         0.07178   -0.03665   -0.01032   -0.00724
AFIX  43
H22   2    0.673237    0.683418    0.139507    11.00000   -1.20000
AFIX   0
C23   1    0.648373    1.242330    0.272921    10.80000    0.10067    0.16107 =
         0.08935   -0.00529    0.01012    0.00861
AFIX  23
H23A  2    0.615484    1.201789    0.213844    10.80000   -1.20000
H23B  2    0.736644    1.269014    0.245296    10.80000   -1.20000
AFIX   0
HKLF 4

REM  141028 Ru_4Cl2OMe20_phz
REM R1 =  0.1419 for    2775 Fo > 4sig(Fo)  and  0.1855 for all    4502 data
REM    316 parameters refined using     15 restraints

END

WGHT      0.2000      0.0000

REM Instructions for potential hydrogen bonds
EQIV $1 x-1, y, z
HTAB C19 O6_$1
HTAB C22 O1
EQIV $2 -x+2, -y+2, -z+1
HTAB C23 Cl1_$2

REM Highest difference peak  1.998,  deepest hole -1.621,  1-sigma level  0.237
Q1    1   0.6051  1.1527 -0.7370  11.00000  0.05    1.20
Q2    1   1.1002  0.5708 -0.0204  11.00000  0.05    1.20
Q3    1   0.6705  1.3056 -0.7168  11.00000  0.05    1.06
Q4    1   0.5154  1.3569 -0.6953  11.00000  0.05    0.89
Q5    1   1.2016  0.4615  0.1670  11.00000  0.05    0.88
Q6    1   0.4282  0.4991  0.1216  11.00000  0.05    0.88
Q7    1   0.6062  1.0339 -0.5801  11.00000  0.05    0.80
Q8    1   0.6798  1.1793 -0.6409  11.00000  0.05    0.80
Q9    1   0.6110  0.9931 -0.4734  11.00000  0.05    0.76
Q10   1   0.7386  0.7107  0.3435  11.00000  0.05    0.75
Q11   1   0.5583  0.8937 -0.4212  11.00000  0.05    0.68
Q12   1   0.6207  0.9028 -0.3051  11.00000  0.05    0.67
Q13   1   0.7377  0.9837 -0.3046  11.00000  0.05    0.66
Q14   1   0.7585  1.0109 -0.3253  11.00000  0.05    0.66
Q15   1   1.1290  1.0417 -0.3265  11.00000  0.05    0.65
Q16   1   0.4884  0.9974 -0.4446  11.00000  0.05    0.64
Q17   1   1.0118  1.0420 -0.4080  11.00000  0.05    0.62
Q18   1   0.6458  0.9203 -0.3129  11.00000  0.05    0.61
Q19   1   0.8991  1.0239 -0.2953  11.00000  0.05    0.59
Q20   1   1.0047  0.9781 -0.0828  11.00000  0.05    0.59
Q21   1   0.6230  1.0150 -0.3535  11.00000  0.05    0.58
Q22   1   0.5783  1.0954 -0.4232  11.00000  0.05    0.58
Q23   1   0.5489  1.4492 -0.6539  11.00000  0.05    0.58
Q24   1   0.6771  1.0412 -0.2044  11.00000  0.05    0.57
Q25   1   1.0709  0.8765  0.6570  11.00000  0.05    0.56
;

loop_
_symmetry_equiv_pos_site_id
_space_group_symop_operation_xyz
1 +X,+Y,+Z
2 -X,-Y,-Z

loop_
_atom_site_label
_atom_site_type_symbol
_atom_site_fract_x
_atom_site_fract_y
_atom_site_fract_z
_atom_site_U_iso_or_equiv
_atom_site_adp_type
_atom_site_occupancy
_atom_site_site_symmetry_multiplicity
_atom_site_calc_flag
_atom_site_refinement_flags
Ru1 Ru 0.88439(10) 0.48840(9) 0.02049(9) 0.0560(5) Uani 1 2 d .
Cl1 Cl 1.100(2) 0.6771(19) 0.6496(15) 0.079(5) Uani 0.2 2 d .
Cl2 Cl 0.723(3) 1.114(4) -0.441(2) 0.137(11) Uani 0.2 2 d .
Cl3 Cl 0.6784(7) 1.1326(8) 0.3690(5) 0.120(2) Uani 0.8 2 d .
Cl4 Cl 0.5242(7) 1.3879(8) 0.3071(5) 0.124(2) Uani 0.8 2 d .
O1 O 0.8874(8) 0.5597(8) 0.1736(7) 0.056(2) Uani 1 2 d .
O2 O 0.7716(12) 0.6964(11) 0.3472(8) 0.084(3) Uani 1 2 d .
O3 O 1.1159(9) 0.5840(8) 0.1333(7) 0.058(2) Uani 1 2 d .
O4 O 0.8241(8) 0.6700(8) -0.0541(7) 0.054(2) Uani 1 2 d .
O5 O 1.0643(9) 0.9524(8) -0.1376(7) 0.064(2) Uani 1 2 d .
O6 O 1.0543(8) 0.6930(8) -0.0953(7) 0.057(2) Uani 1 2 d .
N1 N 0.6377(8) 0.4777(8) 0.0417(7) 0.037(2) Uani 1 2 d .
C1 C 1.0040(14) 0.5860(11) 0.1994(10) 0.054(3) Uani 1 2 d .
C2 C 1.0140(16) 0.6245(16) 0.3161(11) 0.070(4) Uani 1 2 d .
C3 C 0.8968(19) 0.6715(15) 0.3894(13) 0.076(4) Uani 1 2 d .
C4 C 0.644(2) 0.743(2) 0.4192(17) 0.136(9) Uani 1 2 d .
C5 C 0.921(3) 0.6968(18) 0.4925(15) 0.101(6) Uani 1 2 d .
C6 C 1.048(3) 0.674(2) 0.5302(16) 0.123(8) Uani 1 2 d .
C7 C 1.168(2) 0.6316(19) 0.4582(15) 0.101(6) Uani 1 2 d .
C8 C 1.1454(18) 0.6032(15) 0.3512(13) 0.080(4) Uani 1 2 d .
C9 C 0.9238(12) 0.7259(11) -0.1015(10) 0.053(3) Uani 1 2 d .
C10 C 0.8758(13) 0.8422(12) -0.1747(11) 0.059(3) Uani 1 2 d .
C11 C 0.7540(14) 0.8432(13) -0.2277(10) 0.061(3) Uani 1 2 d .
C12 C 0.7133(17) 0.9425(15) -0.3051(11) 0.078(5) Uani 1 2 d .
C13 C 0.7919(18) 1.0459(16) -0.3308(12) 0.078(4) Uani 1 2 d .
C14 C 0.9062(18) 1.0448(16) -0.2769(14) 0.084(5) Uani 1 2 d .
C15 C 0.9517(13) 0.9476(12) -0.1950(10) 0.056(3) Uani 1 2 d .
C16 C 1.1217(15) 1.0711(14) -0.1406(15) 0.086(5) Uani 1 2 d .
C17 C 0.5445(11) 0.5924(11) 0.0555(11) 0.053(3) Uani 1 2 d .
C18 C 0.4120(13) 0.6159(11) 0.0081(11) 0.059(3) Uani 1 2 d .
C19 C 0.3246(13) 0.7429(11) 0.0209(11) 0.061(3) Uani 1 2 d .
C20 C 0.3695(14) 0.8347(12) 0.0721(11) 0.063(4) Uani 1 2 d .
C21 C 0.5019(12) 0.8135(13) 0.1202(12) 0.067(4) Uani 1 2 d .
C22 C 0.5876(13) 0.6964(13) 0.1107(10) 0.060(3) Uani 1 2 d .
C23 C 0.648(3) 1.242(3) 0.2729(19) 0.122(3) Uani 0.8 2 d .
H4A H 0.56497 0.75609 0.37791 0.1637 Uiso 1 2 calc R
H4B H 0.6314 0.67981 0.47693 0.1637 Uiso 1 2 calc R
H4C H 0.65365 0.82371 0.44957 0.1637 Uiso 1 2 calc R
H5 H 0.84451 0.73175 0.53993 0.1211 Uiso 1 2 calc R
H7 H 1.25739 0.62265 0.48017 0.1210 Uiso 1 2 calc R
H8 H 1.22144 0.56925 0.30334 0.0954 Uiso 1 2 calc R
H11 H 0.70008 0.77762 -0.21136 0.0726 Uiso 1 2 calc R
H12 H 0.63381 0.94049 -0.33995 0.0933 Uiso 1 2 calc R
H14 H 0.95903 1.11107 -0.29365 0.1007 Uiso 1 2 calc R
H16A H 1.1989 1.05983 -0.09718 0.1035 Uiso 1 2 calc R
H16B H 1.15324 1.09306 -0.21445 0.1035 Uiso 1 2 calc R
H16C H 1.05113 1.1397 -0.11214 0.1035 Uiso 1 2 calc R
H19 H 0.23807 0.75938 -0.0066 0.0726 Uiso 1 2 calc R
H20 H 0.31403 0.91608 0.07753 0.0757 Uiso 1 2 calc R
H21 H 0.52796 0.87968 0.15728 0.0809 Uiso 1 2 calc R
H22 H 0.67324 0.68342 0.13951 0.0725 Uiso 1 2 calc R
H23A H 0.61548 1.20179 0.21384 0.1461 Uiso 0.8 2 calc R
H23B H 0.73664 1.26901 0.2453 0.1461 Uiso 0.8 2 calc R

loop_
_atom_site_aniso_label
_atom_site_aniso_U_11
_atom_site_aniso_U_22
_atom_site_aniso_U_33
_atom_site_aniso_U_12
_atom_site_aniso_U_13
_atom_site_aniso_U_23
Ru1 0.0393(7) 0.0444(8) 0.0853(10) -0.0071(5) -0.0063(6) -0.0087(6)
Cl1 0.095(15) 0.068(12) 0.073(11) -0.018(10) 0.013(10) -0.022(9)
Cl2 0.10(2) 0.18(3) 0.13(2) -0.01(2) 0.000(17) 0.02(2)
Cl3 0.100(4) 0.159(6) 0.091(4) 0.006(4) 0.001(3) -0.014(4)
Cl4 0.106(4) 0.148(6) 0.100(4) -0.001(4) 0.029(4) 0.023(4)
O1 0.029(4) 0.056(5) 0.081(6) -0.004(4) 0.003(4) -0.008(4)
O2 0.080(8) 0.089(8) 0.079(7) -0.012(6) 0.018(6) -0.026(6)
O3 0.055(6) 0.049(5) 0.070(6) -0.019(4) 0.002(5) -0.007(4)
O4 0.032(4) 0.044(5) 0.084(6) 0.002(4) -0.008(4) -0.004(4)
O5 0.058(6) 0.047(5) 0.086(6) -0.008(4) -0.002(5) -0.011(4)
O6 0.033(5) 0.054(5) 0.088(6) -0.015(4) -0.005(4) -0.019(4)
N1 0.012(4) 0.039(5) 0.060(6) -0.010(3) 0.014(4) -0.019(4)
C1 0.063(9) 0.030(7) 0.070(8) -0.014(6) 0.001(7) -0.004(6)
C2 0.062(9) 0.083(11) 0.062(8) -0.006(8) 0.005(7) -0.018(7)
C3 0.096(13) 0.064(10) 0.076(10) -0.036(9) -0.007(9) -0.000(8)
C4 0.086(14) 0.17(2) 0.150(19) -0.033(14) 0.070(14) -0.083(16)
C5 0.144(19) 0.082(13) 0.075(11) -0.041(13) 0.037(12) -0.012(9)
C6 0.19(3) 0.113(18) 0.087(14) -0.070(18) -0.008(16) -0.010(12)
C7 0.127(18) 0.100(15) 0.085(12) -0.033(12) -0.027(12) -0.006(10)
C8 0.081(11) 0.071(11) 0.094(11) -0.022(8) -0.028(9) -0.001(8)
C9 0.039(7) 0.042(7) 0.076(8) -0.006(5) 0.006(6) -0.014(6)
C10 0.049(8) 0.053(8) 0.074(8) -0.006(6) 0.011(7) -0.028(6)
C11 0.048(8) 0.068(9) 0.067(8) -0.011(6) -0.003(6) -0.027(7)
C12 0.079(11) 0.082(11) 0.067(9) 0.012(9) -0.013(8) -0.021(8)
C13 0.086(12) 0.076(11) 0.075(9) -0.014(9) -0.020(9) -0.006(8)
C14 0.086(12) 0.067(11) 0.100(12) -0.029(9) 0.007(10) 0.003(9)
C15 0.044(7) 0.057(8) 0.062(8) -0.001(6) 0.001(6) -0.001(6)
C16 0.055(9) 0.052(9) 0.151(16) -0.006(7) -0.006(10) -0.015(9)
C17 0.027(6) 0.044(7) 0.089(9) -0.013(5) 0.003(6) -0.016(6)
C18 0.050(8) 0.039(7) 0.088(9) -0.015(6) 0.012(7) -0.022(6)
C19 0.047(7) 0.034(7) 0.104(10) -0.007(5) -0.015(7) -0.019(6)
C20 0.057(8) 0.041(7) 0.097(10) -0.012(6) -0.020(7) -0.006(7)
C21 0.033(7) 0.062(9) 0.111(11) -0.011(6) -0.007(7) -0.022(8)
C22 0.041(7) 0.073(9) 0.072(8) -0.007(6) -0.010(6) -0.037(7)
C23 0.101(6) 0.161(7) 0.089(5) 0.009(5) 0.010(5) -0.005(5)

loop_
_atom_type_symbol
_atom_type_description
_atom_type_scat_dispersion_real
_atom_type_scat_dispersion_imag
_atom_type_scat_source
C C 0.0033 0.0016
;
International Tables for Crystallography
(Vol. C, Tables 4.2.6.8 and 6.1.1.4)
;
H H 0.0000 0.0000
;
International Tables for Crystallography
(Vol. C, Table 6.1.1.4)
;
N N 0.0061 0.0033
;
International Tables for Crystallography
(Vol. C, Tables 4.2.6.8 and 6.1.1.4)
;
O O 0.0106 0.0060
;
International Tables for Crystallography
(Vol. C, Tables 4.2.6.8 and 6.1.1.4)
;
Ru Ru -1.2594 0.8363
;
International Tables for Crystallography
(Vol. C, Tables 4.2.6.8 and 6.1.1.4)
;
Cl Cl 0.1484 0.1585
;
International Tables for Crystallography
(Vol. C, Tables 4.2.6.8 and 6.1.1.4)
;

loop_
_geom_angle_atom_site_label_1
_geom_angle_atom_site_label_2
_geom_angle_atom_site_label_3
_geom_angle
_geom_angle_publ_flag
_geom_angle_site_symmetry_1
_geom_angle_site_symmetry_3
Ru1 Ru1 O1 89.7(2) yes 2_765 .
Ru1 Ru1 O3 89.7(3) yes 2_765 2_765
Ru1 Ru1 O4 89.8(2) yes 2_765 .
Ru1 Ru1 O6 90.0(2) yes 2_765 2_765
Ru1 Ru1 N1 172.8(2) yes 2_765 .
O1 Ru1 O3 179.3(3) yes . 2_765
O1 Ru1 O4 95.2(4) yes . .
O1 Ru1 O6 84.7(4) yes . 2_765
O1 Ru1 N1 95.1(3) yes . .
O3 Ru1 O4 85.1(4) yes 2_765 .
O3 Ru1 O6 95.0(4) yes 2_765 2_765
O3 Ru1 N1 85.6(3) yes 2_765 .
O4 Ru1 O6 179.7(3) yes . 2_765
O4 Ru1 N1 84.5(3) yes . .
O6 Ru1 N1 95.8(3) yes 2_765 .
Ru1 O1 C1 118.0(7) yes . .
C3 O2 C4 119.3(13) yes . .
Ru1 O3 C1 117.5(9) yes 2_765 .
Ru1 O4 C9 115.9(7) yes . .
C15 O5 C16 118.9(10) yes . .
Ru1 O6 C9 116.0(8) yes 2_765 .
Ru1 N1 C17 118.4(7) yes . .
Ru1 N1 C18 120.1(7) yes . 2_665
C17 N1 C18 114.3(9) yes . 2_665
O1 C1 O3 124.7(12) yes . .
O1 C1 C2 119.3(11) yes . .
O3 C1 C2 115.9(12) yes . .
C1 C2 C3 123.8(14) yes . .
C1 C2 C8 116.4(12) yes . .
C3 C2 C8 119.7(14) yes . .
O2 C3 C2 116.2(14) yes . .
O2 C3 C5 126.1(16) yes . .
C2 C3 C5 117.6(18) yes . .
C3 C5 C6 124.2(19) yes . .
Cl1 C6 C5 134(2) yes . .
Cl1 C6 C7 107(2) yes . .
C5 C6 C7 119.7(19) yes . .
C6 C7 C8 117(2) yes . .
C2 C8 C7 121.8(15) yes . .
O4 C9 O6 127.5(11) yes . .
O4 C9 C10 114.2(10) yes . .
O6 C9 C10 118.2(11) yes . .
C9 C10 C11 118.7(12) yes . .
C9 C10 C15 122.3(12) yes . .
C11 C10 C15 118.9(12) yes . .
C10 C11 C12 120.7(14) yes . .
C11 C12 C13 121.2(15) yes . .
Cl2 C13 C12 101.8(18) yes . .
Cl2 C13 C14 139.8(19) yes . .
C12 C13 C14 116.9(14) yes . .
C13 C14 C15 124.6(16) yes . .
O5 C15 C10 119.3(11) yes . .
O5 C15 C14 123.3(13) yes . .
C10 C15 C14 117.4(13) yes . .
N1 C17 C18 122.4(11) yes . .
N1 C17 C22 118.0(10) yes . .
C18 C17 C22 119.3(10) yes . .
N1 C18 C17 122.8(10) yes 2_665 .
N1 C18 C19 118.5(11) yes 2_665 .
C17 C18 C19 118.6(12) yes . .
C18 C19 C20 119.5(12) yes . .
C19 C20 C21 122.8(12) yes . .
C20 C21 C22 120.0(13) yes . .
C17 C22 C21 119.7(12) yes . .
Cl3 C23 Cl4 117.7(13) yes . .
O2 C4 H4A 109.468 no . .
O2 C4 H4B 109.466 no . .
O2 C4 H4C 109.471 no . .
H4A C4 H4B 109.472 no . .
H4A C4 H4C 109.472 no . .
H4B C4 H4C 109.479 no . .
C3 C5 H5 117.917 no . .
C6 C5 H5 117.922 no . .
C6 C7 H7 121.593 no . .
C8 C7 H7 121.589 no . .
C2 C8 H8 119.091 no . .
C7 C8 H8 119.103 no . .
C10 C11 H11 119.630 no . .
C12 C11 H11 119.628 no . .
C11 C12 H12 119.384 no . .
C13 C12 H12 119.378 no . .
C13 C14 H14 117.725 no . .
C15 C14 H14 117.718 no . .
O5 C16 H16A 109.466 no . .
O5 C16 H16B 109.475 no . .
O5 C16 H16C 109.472 no . .
H16A C16 H16B 109.469 no . .
H16A C16 H16C 109.471 no . .
H16B C16 H16C 109.474 no . .
C18 C19 H19 120.237 no . .
C20 C19 H19 120.226 no . .
C19 C20 H20 118.587 no . .
C21 C20 H20 118.583 no . .
C20 C21 H21 120.009 no . .
C22 C21 H21 120.019 no . .
C17 C22 H22 120.131 no . .
C21 C22 H22 120.130 no . .
Cl3 C23 H23A 107.894 no . .
Cl3 C23 H23B 107.886 no . .
Cl4 C23 H23A 107.890 no . .
Cl4 C23 H23B 107.891 no . .
H23A C23 H23B 107.191 no . .

loop_
_geom_bond_atom_site_label_1
_geom_bond_atom_site_label_2
_geom_bond_distance
_geom_bond_publ_flag
_geom_bond_site_symmetry_2
Ru1 Ru1 2.355(4) yes 2_765
Ru1 O1 2.115(10) yes .
Ru1 O3 2.124(10) yes 2_765
Ru1 O4 2.134(8) yes .
Ru1 O6 2.135(9) yes 2_765
Ru1 N1 2.463(9) yes .
Cl1 C6 1.65(3) yes .
Cl2 C13 1.69(4) yes .
Cl3 C23 1.66(3) yes .
Cl4 C23 1.86(3) yes .
O1 C1 1.315(17) yes .
O2 C3 1.39(2) yes .
O2 C4 1.51(2) yes .
O3 C1 1.315(16) yes .
O4 C9 1.315(15) yes .
O5 C15 1.408(17) yes .
O5 C16 1.467(19) yes .
O6 C9 1.299(14) yes .
N1 C17 1.415(13) yes .
N1 C18 1.387(17) yes 2_665
C1 C2 1.57(2) yes .
C2 C3 1.45(2) yes .
C2 C8 1.41(2) yes .
C3 C5 1.39(3) yes .
C5 C6 1.38(4) yes .
C6 C7 1.45(3) yes .
C7 C8 1.45(3) yes .
C9 C10 1.551(18) yes .
C10 C11 1.45(2) yes .
C10 C15 1.45(2) yes .
C11 C12 1.44(2) yes .
C12 C13 1.46(3) yes .
C13 C14 1.39(3) yes .
C14 C15 1.48(2) yes .
C17 C18 1.486(18) yes .
C17 C22 1.48(2) yes .
C18 C19 1.491(16) yes .
C19 C20 1.36(2) yes .
C20 C21 1.49(2) yes .
C21 C22 1.395(18) yes .
C4 H4A 0.980 no .
C4 H4B 0.980 no .
C4 H4C 0.980 no .
C5 H5 0.950 no .
C7 H7 0.950 no .
C8 H8 0.950 no .
C11 H11 0.950 no .
C12 H12 0.950 no .
C14 H14 0.950 no .
C16 H16A 0.980 no .
C16 H16B 0.980 no .
C16 H16C 0.980 no .
C19 H19 0.950 no .
C20 H20 0.950 no .
C21 H21 0.950 no .
C22 H22 0.950 no .
C23 H23A 0.990 no .
C23 H23B 0.990 no .

loop_
_geom_contact_atom_site_label_1
_geom_contact_atom_site_label_2
_geom_contact_distance
_geom_contact_publ_flag
_geom_contact_site_symmetry_2
Ru1 C19 3.565(14) no 2_665
Ru1 C22 3.512(13) no .
O1 O2 2.734(14) no .
O1 C3 3.042(19) no .
O1 C9 3.415(14) no 2_765
O1 C22 3.263(15) no .
O2 C1 2.935(16) no .
O3 C8 2.82(2) no .
O3 C9 3.438(16) no 2_765
O4 C1 3.468(14) no 2_765
O4 C11 2.863(16) no .
O4 C17 3.186(15) no .
O4 C22 2.955(15) no .
O5 O6 2.806(13) no .
O5 C9 2.974(16) no .
O6 C1 3.466(16) no 2_765
O6 C15 3.004(15) no .
N1 N1 3.000(12) no 2_665
C1 C9 3.539(17) no 2_765
C2 C6 2.84(3) no .
C3 C7 2.88(3) no .
C4 C5 2.96(3) no .
C5 C8 2.79(3) no .
C10 C13 2.94(2) no .
C11 C14 2.83(2) no .
C12 C15 2.89(2) no .
C14 C16 2.95(3) no .
C17 C17 2.780(19) no 2_665
C17 C20 2.874(17) no .
C18 C18 2.788(16) no 2_665
C18 C21 2.90(2) no .
C19 C22 2.92(2) no .
Cl1 Cl3 3.21(2) no 2_776
Cl1 O1 3.28(2) no 2_766
Cl1 O6 3.21(2) no 1_556
Cl1 C1 3.54(2) no 2_766
Cl1 C2 3.57(3) no 2_766
Cl1 C9 3.45(2) no 1_556
Cl1 C10 3.32(2) no 1_556
Cl1 C15 3.59(2) no 1_556
Cl1 C23 3.04(4) no 2_776
Cl2 Cl3 2.48(3) no 1_554
Cl2 C6 3.53(5) no 2_775
Cl2 C7 3.07(4) no 2_775
Cl3 Cl1 3.21(2) no 2_776
Cl3 Cl2 2.48(3) no 1_556
Cl4 N1 3.552(12) no 1_565
O1 Cl1 3.28(2) no 2_766
O3 C18 3.251(16) no 1_655
O3 C19 3.077(16) no 1_655
O5 C23 3.57(3) no 2_775
O6 Cl1 3.21(2) no 1_554
O6 C19 3.327(18) no 1_655
N1 Cl4 3.552(12) no 1_545
C1 Cl1 3.54(2) no 2_766
C2 Cl1 3.57(3) no 2_766
C6 Cl2 3.53(5) no 2_775
C7 Cl2 3.07(4) no 2_775
C9 Cl1 3.45(2) no 1_554
C10 Cl1 3.32(2) no 1_554
C15 Cl1 3.59(2) no 1_554
C18 O3 3.251(16) no 1_455
C19 O3 3.077(16) no 1_455
C19 O6 3.327(18) no 1_455
C23 Cl1 3.04(4) no 2_776
C23 O5 3.57(3) no 2_775
Ru1 H19 3.1034 no 2_665
Ru1 H22 3.0326 no .
Cl1 H5 2.9898 no .
Cl1 H7 2.5406 no .
Cl2 H12 2.4261 no .
Cl2 H14 3.1418 no .
O1 H22 2.3870 no .
O2 H5 2.6719 no .
O2 H22 2.9119 no .
O3 H8 2.4756 no .
O4 H11 2.5719 no .
O4 H22 2.7227 no .
O5 H14 2.7147 no .
N1 H19 2.6616 no 2_665
N1 H22 2.6588 no .
C1 H8 2.6273 no .
C1 H22 3.4414 no .
C2 H5 3.2842 no .
C2 H7 3.3494 no .
C3 H4A 3.2971 no .
C3 H4B 2.7410 no .
C3 H4C 2.7410 no .
C3 H8 3.3205 no .
C4 H5 2.6209 no .
C4 H22 3.5884 no .
C5 H4B 2.9430 no .
C5 H4C 2.8735 no .
C5 H7 3.3059 no .
C6 H8 3.3235 no .
C7 H5 3.2928 no .
C9 H11 2.7165 no .
C10 H12 3.3605 no .
C10 H14 3.3498 no .
C12 H14 3.2813 no .
C13 H11 3.3774 no .
C14 H12 3.2806 no .
C14 H16B 2.7941 no .
C14 H16C 2.9591 no .
C15 H11 3.3505 no .
C15 H16A 3.2829 no .
C15 H16B 2.7133 no .
C15 H16C 2.7133 no .
C16 H14 2.6270 no .
C17 H19 3.4203 no .
C17 H21 3.3514 no .
C18 H20 3.3210 no .
C18 H22 3.4193 no .
C19 H21 3.3394 no .
C20 H22 3.3621 no .
C21 H4A 3.3847 no .
C21 H19 3.3594 no .
C22 H4A 3.4378 no .
C22 H20 3.3385 no .
H4A H5 3.5965 no .
H4A H21 3.0520 no .
H4A H22 3.1721 no .
H4B H5 2.4964 no .
H4C H5 2.3711 no .
H7 H8 2.4067 no .
H11 H12 2.3785 no .
H14 H16A 3.5869 no .
H14 H16B 2.2478 no .
H14 H16C 2.6059 no .
H19 H20 2.2909 no .
H20 H21 2.4199 no .
H21 H22 2.3468 no .
Cl1 H23B 2.3600 no 2_776
Cl2 H4A 3.0153 no 2_675
Cl2 H7 2.8587 no 2_775
Cl3 H4C 3.4362 no .
Cl3 H7 3.4829 no 2_776
Cl3 H12 3.3866 no 2_675
Cl3 H16B 3.2923 no 2_775
Cl4 H4B 3.0973 no 2_676
Cl4 H8 3.3088 no 1_465
Cl4 H11 3.4109 no 2_675
O1 H16C 3.3953 no 2_775
O2 H16B 2.8815 no 2_775
O3 H16C 3.1511 no 2_775
O3 H19 2.8349 no 1_655
O4 H16A 3.4960 no 2_775
O4 H16C 3.4445 no 2_775
O5 H16C 3.3888 no 2_775
O5 H19 3.0129 no 1_655
O5 H23A 3.4028 no 2_775
O5 H23B 3.0911 no 2_775
O6 H16C 3.2229 no 2_775
O6 H19 2.4587 no 1_655
O6 H23B 2.7247 no 2_775
N1 H23A 3.5890 no 1_545
N1 H23B 3.4318 no 1_545
C1 H14 3.5824 no 2_775
C1 H16B 3.5271 no 2_775
C1 H16C 3.0572 no 2_775
C2 H14 2.8709 no 2_775
C2 H16B 3.4529 no 2_775
C2 H16C 3.5414 no 2_775
C3 H14 3.0522 no 2_775
C3 H16B 3.2696 no 2_775
C5 H14 3.4000 no 2_775
C7 H14 3.5071 no 2_775
C8 H14 3.1291 no 2_775
C9 H16A 3.4621 no 2_775
C9 H16C 3.1658 no 2_775
C9 H19 3.5451 no 1_655
C10 H16A 3.5996 no 2_775
C10 H20 3.1521 no 2_675
C11 H5 3.1997 no 1_554
C11 H20 3.2044 no 2_675
C12 H4C 3.5446 no 1_554
C12 H5 3.0821 no 1_554
C12 H20 3.2729 no 2_675
C12 H21 3.2768 no 2_675
C13 H20 3.2782 no 2_675
C14 H20 3.1493 no 2_675
C15 H20 3.0689 no 2_675
C15 H23B 3.5704 no 2_775
C16 H21 3.5942 no 2_775
C16 H22 3.5727 no 2_775
C18 H23A 3.3375 no 2_675
C19 H23A 3.0048 no 2_675
C19 H23B 3.4888 no 2_675
C20 H16A 3.4851 no 1_455
C21 H16A 3.4448 no 2_775
C23 H19 3.4265 no 2_675
H4A Cl2 3.0153 no 2_675
H4A H12 3.5451 no 2_675
H4B Cl4 3.0973 no 2_676
H4B H7 3.2713 no 2_766
H4C Cl3 3.4362 no .
H4C C12 3.5446 no 1_556
H4C H12 2.9616 no 1_556
H4C H16B 3.5127 no 2_775
H5 C11 3.1997 no 1_556
H5 C12 3.0821 no 1_556
H5 H11 3.3310 no 1_556
H5 H12 3.1260 no 1_556
H7 Cl2 2.8587 no 2_775
H7 Cl3 3.4829 no 2_776
H7 H4B 3.2713 no 2_766
H8 Cl4 3.3088 no 1_645
H8 H14 3.5862 no 2_775
H11 Cl4 3.4109 no 2_675
H11 H5 3.3310 no 1_554
H11 H23A 3.1174 no 2_675
H12 Cl3 3.3866 no 2_675
H12 H4A 3.5451 no 2_675
H12 H4C 2.9616 no 1_554
H12 H5 3.1260 no 1_554
H12 H21 3.1947 no 2_675
H12 H23A 3.3351 no 2_675
H14 C1 3.5824 no 2_775
H14 C2 2.8709 no 2_775
H14 C3 3.0522 no 2_775
H14 C5 3.4000 no 2_775
H14 C7 3.5071 no 2_775
H14 C8 3.1291 no 2_775
H14 H8 3.5862 no 2_775
H16A O4 3.4960 no 2_775
H16A C9 3.4621 no 2_775
H16A C10 3.5996 no 2_775
H16A C20 3.4851 no 1_655
H16A C21 3.4448 no 2_775
H16A H19 3.3218 no 1_655
H16A H20 2.8559 no 1_655
H16A H21 2.9092 no 2_775
H16A H22 3.1992 no 2_775
H16A H23A 3.3903 no 2_775
H16B Cl3 3.2923 no 2_775
H16B O2 2.8815 no 2_775
H16B C1 3.5271 no 2_775
H16B C2 3.4529 no 2_775
H16B C3 3.2696 no 2_775
H16B H4C 3.5127 no 2_775
H16B H21 3.3909 no 2_775
H16B H22 3.3868 no 2_775
H16B H23A 3.5805 no 2_775
H16C O1 3.3953 no 2_775
H16C O3 3.1511 no 2_775
H16C O4 3.4445 no 2_775
H16C O5 3.3888 no 2_775
H16C O6 3.2229 no 2_775
H16C C1 3.0572 no 2_775
H16C C2 3.5414 no 2_775
H16C C9 3.1658 no 2_775
H16C H19 3.1480 no 2_675
H16C H22 3.5525 no 2_775
H19 O3 2.8349 no 1_455
H19 O5 3.0129 no 1_455
H19 O6 2.4587 no 1_455
H19 C9 3.5451 no 1_455
H19 C23 3.4265 no 2_675
H19 H16A 3.3218 no 1_455
H19 H16C 3.1480 no 2_675
H19 H23A 2.8974 no 2_675
H19 H23B 3.0202 no 2_675
H20 C10 3.1521 no 2_675
H20 C11 3.2044 no 2_675
H20 C12 3.2729 no 2_675
H20 C13 3.2782 no 2_675
H20 C14 3.1493 no 2_675
H20 C15 3.0689 no 2_675
H20 H16A 2.8559 no 1_455
H21 C12 3.2768 no 2_675
H21 C16 3.5942 no 2_775
H21 H12 3.1947 no 2_675
H21 H16A 2.9092 no 2_775
H21 H16B 3.3909 no 2_775
H22 C16 3.5727 no 2_775
H22 H16A 3.1992 no 2_775
H22 H16B 3.3868 no 2_775
H22 H16C 3.5525 no 2_775
H23A O5 3.4028 no 2_775
H23A N1 3.5890 no 1_565
H23A C18 3.3375 no 2_675
H23A C19 3.0048 no 2_675
H23A H11 3.1174 no 2_675
H23A H12 3.3351 no 2_675
H23A H16A 3.3903 no 2_775
H23A H16B 3.5805 no 2_775
H23A H19 2.8974 no 2_675
H23B Cl1 2.3600 no 2_776
H23B O5 3.0911 no 2_775
H23B O6 2.7247 no 2_775
H23B N1 3.4318 no 1_565
H23B C15 3.5704 no 2_775
H23B C19 3.4888 no 2_675
H23B H19 3.0202 no 2_675
